data_4024368
loop_
_publ_author_name
'Erik Lager'
'Jianzhao Liu'
'Ang\'elica Aguilar-Aguilar'
'Ben Zhong Tang'
'Eduardo Pe\~na-Cabrera'

_publ_section_title
;
Novelmeso-Polyarylamine-BODIPY Hybrids: Synthesis and Study of Their
Optical Properties
;
_journal_name_full 'Journal of Organic Chemistry'
_journal_page_first 2053
_journal_page_last 2058
_journal_paper_doi 10.1021/jo802519b
_journal_volume 74
_journal_year 2009
_chemical_formula_sum 'C33.5 H25 B Cl F2 N3'
_chemical_formula_weight 553.83
_chemical_name_systematic
; 
 ? 
;
_space_group_IT_number 15
_symmetry_cell_setting monoclinic
_symmetry_space_group_name_Hall '-C 2yc'
_symmetry_space_group_name_H-M 'C 1 2/c 1'
_atom_sites_solution_hydrogens geom
_atom_sites_solution_primary direct
_atom_sites_solution_secondary difmap
_audit_creation_method SHELXL-97
_cell_angle_alpha 90.00
_cell_angle_beta 113.904(3)
_cell_angle_gamma 90.00
_cell_formula_units_Z 8
_cell_length_a 24.3555(7)
_cell_length_b 9.3452(3)
_cell_length_c 26.4861(8)
_cell_measurement_temperature 173(2)
_cell_volume 5511.3(3)
_computing_structure_refinement 'SHELXL-97 (Sheldrick, 1997)'
_computing_structure_solution 'SHELXS-97 (Sheldrick, 1990)'
_diffrn_ambient_temperature 173(2)
_diffrn_measured_fraction_theta_full 0.962
_diffrn_measured_fraction_theta_max 0.962
_diffrn_radiation_monochromator graphite
_diffrn_radiation_source 'fine-focus sealed tube'
_diffrn_radiation_type CuK\a
_diffrn_radiation_wavelength 1.54184
_diffrn_reflns_av_R_equivalents 0.0706
_diffrn_reflns_av_sigmaI/netI 0.0622
_diffrn_reflns_limit_h_max 29
_diffrn_reflns_limit_h_min -28
_diffrn_reflns_limit_k_max 11
_diffrn_reflns_limit_k_min -10
_diffrn_reflns_limit_l_max 31
_diffrn_reflns_limit_l_min -31
_diffrn_reflns_number 12516
_diffrn_reflns_theta_full 67.00
_diffrn_reflns_theta_max 67.00
_diffrn_reflns_theta_min 3.65
_exptl_absorpt_coefficient_mu 1.571
_exptl_absorpt_correction_T_max 1.00
_exptl_absorpt_correction_T_min 0.89
_exptl_absorpt_correction_type multi-scan
_exptl_absorpt_process_details SADABS
_exptl_crystal_colour red
_exptl_crystal_density_diffrn 1.335
_exptl_crystal_density_method 'not measured'
_exptl_crystal_description block
_exptl_crystal_F_000 2296
_exptl_crystal_size_max 0.20
_exptl_crystal_size_mid 0.18
_exptl_crystal_size_min 0.12
_refine_diff_density_max 0.270
_refine_diff_density_min -0.559
_refine_diff_density_rms 0.053
_refine_ls_extinction_method none
_refine_ls_goodness_of_fit_ref 1.016
_refine_ls_hydrogen_treatment constr
_refine_ls_matrix_type full
_refine_ls_number_parameters 380
_refine_ls_number_reflns 4731
_refine_ls_number_restraints 5
_refine_ls_restrained_S_all 1.023
_refine_ls_R_factor_all 0.0874
_refine_ls_R_factor_gt 0.0580
_refine_ls_shift/su_max 0.000
_refine_ls_shift/su_mean 0.000
_refine_ls_structure_factor_coef Fsqd
_refine_ls_weighting_details 'calc w=1/[\s^2^(Fo^2^)+(0.0883P)^2^+0.0000P] where P=(Fo^2^+2Fc^2^)/3'
_refine_ls_weighting_scheme calc
_refine_ls_wR_factor_gt 0.1340
_refine_ls_wR_factor_ref 0.1495
_reflns_number_gt 3189
_reflns_number_total 4731
_reflns_threshold_expression >2sigma(I)
_cod_data_source_file jo802519b_si_001.cif
_cod_data_source_block jian4cult
_cod_depositor_comments
;
The following automatic conversions were performed:
'_symmetry_cell_setting' value 'Monoclinic' changed to 'monoclinic'
according to '/home/saulius/struct/CIF-dictionaries/cif_core.dic'
dictionary named 'cif_core.dic' version 2.4.1 from 2010-06-29.

Automatic conversion script
Id: cif_fix_enum 1527 2010-12-29 10:47:43Z saulius 
;
_cod_original_sg_symbol_H-M C2/c
_cod_original_formula_sum 'C33.50 H25 B Cl F2 N3'
_cod_database_code 4024368

loop_
_symmetry_equiv_pos_as_xyz
'x, y, z'
'-x, y, -z+1/2'
'x+1/2, y+1/2, z'
'-x+1/2, y+1/2, -z+1/2'
'-x, -y, -z'
'x, -y, z-1/2'
'-x+1/2, -y+1/2, -z'
'x+1/2, -y+1/2, z-1/2'

loop_
_atom_site_label
_atom_site_type_symbol
_atom_site_fract_x
_atom_site_fract_y
_atom_site_fract_z
_atom_site_U_iso_or_equiv
_atom_site_adp_type
_atom_site_occupancy
_atom_site_symmetry_multiplicity
_atom_site_calc_flag
_atom_site_refinement_flags
_atom_site_disorder_assembly
_atom_site_disorder_group
F1 F 0.26835(8) 0.57509(19) 0.25364(6) 0.0765(6) Uani 1 1 d . . .
F2 F 0.36151(9) 0.5085(2) 0.26408(7) 0.0780(6) Uani 1 1 d . . .
B1 B 0.32717(15) 0.5641(3) 0.29037(11) 0.0507(7) Uani 1 1 d . . .
N1 N 0.33350(9) 0.4668(2) 0.33988(8) 0.0426(5) Uani 1 1 d . . .
C2 C 0.35983(9) 0.5059(2) 0.39508(8) 0.0351(5) Uani 1 1 d . . .
C3 C 0.36037(9) 0.3843(3) 0.42682(9) 0.0390(5) Uani 1 1 d . . .
H3A H 0.3758 0.3792 0.4660 0.047 Uiso 1 1 calc R . .
C4 C 0.33429(10) 0.2746(3) 0.39041(11) 0.0481(6) Uani 1 1 d . . .
H4A H 0.3281 0.1795 0.3996 0.058 Uiso 1 1 calc R . .
C5 C 0.31868(11) 0.3288(3) 0.33760(10) 0.0507(6) Uani 1 1 d . . .
H5A H 0.3001 0.2753 0.3045 0.061 Uiso 1 1 calc R . .
N6 N 0.35148(9) 0.7139(2) 0.31508(7) 0.0454(5) Uani 1 1 d . . .
C7 C 0.37569(9) 0.7480(2) 0.37089(8) 0.0365(5) Uani 1 1 d . . .
C8 C 0.39036(11) 0.8944(3) 0.37569(9) 0.0437(6) Uani 1 1 d . . .
H8A H 0.4075 0.9476 0.4091 0.052 Uiso 1 1 calc R . .
C9 C 0.37543(14) 0.9465(3) 0.32322(11) 0.0581(7) Uani 1 1 d . . .
H9A H 0.3804 1.0421 0.3135 0.070 Uiso 1 1 calc R . .
C10 C 0.35188(14) 0.8336(3) 0.28739(10) 0.0582(7) Uani 1 1 d . . .
H10A H 0.3379 0.8398 0.2484 0.070 Uiso 1 1 calc R . .
C11 C 0.38117(9) 0.6460(2) 0.41082(8) 0.0322(5) Uani 1 1 d . . .
C12 C 0.40784(9) 0.6832(2) 0.47065(8) 0.0319(5) Uani 1 1 d . . .
C13 C 0.37166(10) 0.6728(2) 0.50016(9) 0.0386(5) Uani 1 1 d . . .
H13A H 0.3316 0.6390 0.4820 0.046 Uiso 1 1 calc R . .
C14 C 0.39285(11) 0.7107(3) 0.55511(9) 0.0416(5) Uani 1 1 d . . .
H14A H 0.3674 0.7054 0.5743 0.050 Uiso 1 1 calc R . .
C15 C 0.45174(11) 0.7567(3) 0.58204(9) 0.0424(6) Uani 1 1 d . . .
H15A H 0.4670 0.7818 0.6200 0.051 Uiso 1 1 calc R . .
C16 C 0.48815(10) 0.7661(2) 0.55371(9) 0.0382(5) Uani 1 1 d . . .
H16A H 0.5284 0.7976 0.5728 0.046 Uiso 1 1 calc R . .
C17 C 0.46765(9) 0.7304(2) 0.49757(8) 0.0315(5) Uani 1 1 d . . .
C18 C 0.50965(9) 0.7414(2) 0.46999(8) 0.0316(5) Uani 1 1 d . . .
C19 C 0.54554(9) 0.8634(2) 0.47782(8) 0.0363(5) Uani 1 1 d . . .
H19A H 0.5414 0.9397 0.4997 0.044 Uiso 1 1 calc R . .
C20 C 0.58661(10) 0.8756(3) 0.45456(9) 0.0394(5) Uani 1 1 d . . .
H20A H 0.6100 0.9601 0.4601 0.047 Uiso 1 1 calc R . .
C21 C 0.59400(10) 0.7653(3) 0.42310(9) 0.0392(5) Uani 1 1 d . . .
C22 C 0.55886(10) 0.6422(2) 0.41498(9) 0.0380(5) Uani 1 1 d . . .
H22A H 0.5635 0.5657 0.3934 0.046 Uiso 1 1 calc R . .
C23 C 0.51747(9) 0.6310(2) 0.43816(8) 0.0331(5) Uani 1 1 d . . .
H23A H 0.4939 0.5467 0.4323 0.040 Uiso 1 1 calc R . .
N24 N 0.63682(9) 0.7756(2) 0.39942(9) 0.0493(5) Uani 1 1 d . . .
C25 C 0.63855(10) 0.9000(2) 0.36941(9) 0.0383(5) Uani 1 1 d . . .
C26 C 0.58603(11) 0.9694(3) 0.33698(10) 0.0493(6) Uani 1 1 d . . .
H26A H 0.5485 0.9332 0.3343 0.059 Uiso 1 1 calc R . .
C27 C 0.58815(12) 1.0917(3) 0.30834(10) 0.0536(7) Uani 1 1 d . . .
H27A H 0.5518 1.1390 0.2863 0.064 Uiso 1 1 calc R . .
C28 C 0.64188(13) 1.1463(3) 0.31116(10) 0.0528(7) Uani 1 1 d . . .
H28A H 0.6429 1.2308 0.2916 0.063 Uiso 1 1 calc R . .
C29 C 0.69437(13) 1.0751(3) 0.34322(11) 0.0527(6) Uani 1 1 d . . .
H29A H 0.7318 1.1103 0.3453 0.063 Uiso 1 1 calc R . .
C30 C 0.69292(11) 0.9539(3) 0.37213(10) 0.0441(6) Uani 1 1 d . . .
H30A H 0.7293 0.9066 0.3941 0.053 Uiso 1 1 calc R . .
C31 C 0.67800(10) 0.6608(3) 0.40743(9) 0.0379(5) Uani 1 1 d . . .
C32 C 0.70949(10) 0.6055(3) 0.45974(9) 0.0421(6) Uani 1 1 d . . .
H32A H 0.7040 0.6447 0.4904 0.051 Uiso 1 1 calc R . .
C33 C 0.74906(10) 0.4929(3) 0.46742(10) 0.0469(6) Uani 1 1 d . . .
H33A H 0.7703 0.4546 0.5033 0.056 Uiso 1 1 calc R . .
C34 C 0.75787(11) 0.4360(3) 0.42307(11) 0.0474(6) Uani 1 1 d . . .
H34A H 0.7853 0.3594 0.4285 0.057 Uiso 1 1 calc R . .
C35 C 0.72667(11) 0.4911(3) 0.37099(10) 0.0478(6) Uani 1 1 d . . .
H35A H 0.7326 0.4521 0.3405 0.057 Uiso 1 1 calc R . .
C36 C 0.68653(11) 0.6034(3) 0.36284(9) 0.0435(6) Uani 1 1 d . . .
H36A H 0.6650 0.6408 0.3268 0.052 Uiso 1 1 calc R . .
C1SA C 0.4761(7) 0.5375(17) 0.2346(7) 0.101(5) Uiso 0.30 1 d PD . 1
Cl1A Cl 0.5172(2) 0.6998(5) 0.2593(2) 0.1058(14) Uiso 0.27 1 d PD . 1
Cl2A Cl 0.5060(4) 0.4131(7) 0.2123(3) 0.0905(16) Uiso 0.18 1 d PD . 1
C1SB C 0.4873(11) 0.571(2) 0.2664(11) 0.101(7) Uiso 0.20 1 d PD . 2
Cl1B Cl 0.5281(3) 0.6936(6) 0.2362(2) 0.1049(15) Uiso 0.23 1 d PD . 2
Cl2B Cl 0.5189(2) 0.4166(5) 0.28043(19) 0.0902(11) Uiso 0.27 1 d PD . 2
Cl2C Cl 0.5244(11) 0.441(3) 0.2473(13) 0.103(6) Uiso 0.05 1 d PD . 2

loop_
_atom_site_aniso_label
_atom_site_aniso_U_11
_atom_site_aniso_U_22
_atom_site_aniso_U_33
_atom_site_aniso_U_23
_atom_site_aniso_U_13
_atom_site_aniso_U_12
F1 0.0676(11) 0.0851(13) 0.0465(8) 0.0080(8) -0.0082(8) -0.0060(9)
F2 0.1084(15) 0.0773(13) 0.0635(10) -0.0089(8) 0.0506(10) 0.0054(11)
B1 0.0551(18) 0.0569(19) 0.0363(13) -0.0013(12) 0.0148(13) 0.0036(14)
N1 0.0342(10) 0.0453(12) 0.0409(9) -0.0026(8) 0.0077(9) 0.0014(9)
C2 0.0238(10) 0.0419(13) 0.0368(10) 0.0030(9) 0.0094(9) 0.0035(9)
C3 0.0244(10) 0.0430(13) 0.0480(11) 0.0036(10) 0.0132(10) 0.0027(9)
C4 0.0330(12) 0.0418(14) 0.0625(15) 0.0009(11) 0.0121(12) -0.0031(10)
C5 0.0388(13) 0.0472(15) 0.0548(14) -0.0093(11) 0.0072(12) -0.0005(11)
N6 0.0468(11) 0.0513(13) 0.0342(9) 0.0071(8) 0.0126(9) 0.0042(10)
C7 0.0294(11) 0.0419(13) 0.0372(10) 0.0033(9) 0.0126(9) 0.0050(9)
C8 0.0459(13) 0.0402(13) 0.0436(12) 0.0079(10) 0.0165(11) 0.0056(11)
C9 0.0719(19) 0.0503(16) 0.0513(14) 0.0162(12) 0.0243(14) 0.0104(14)
C10 0.0715(19) 0.0587(17) 0.0405(12) 0.0124(12) 0.0185(13) 0.0118(14)
C11 0.0216(9) 0.0371(12) 0.0373(10) 0.0033(9) 0.0114(9) 0.0042(8)
C12 0.0298(10) 0.0316(11) 0.0361(10) 0.0047(8) 0.0152(9) 0.0042(8)
C13 0.0353(11) 0.0384(12) 0.0448(11) 0.0072(9) 0.0189(10) 0.0030(9)
C14 0.0490(13) 0.0382(13) 0.0475(12) 0.0040(10) 0.0298(11) 0.0067(11)
C15 0.0515(14) 0.0405(13) 0.0367(11) -0.0023(9) 0.0195(11) 0.0024(11)
C16 0.0342(11) 0.0393(12) 0.0377(11) -0.0015(9) 0.0112(10) -0.0002(10)
C17 0.0294(10) 0.0279(10) 0.0371(10) 0.0034(8) 0.0135(9) 0.0035(8)
C18 0.0243(10) 0.0345(11) 0.0346(10) 0.0028(8) 0.0106(9) 0.0037(8)
C19 0.0285(10) 0.0383(13) 0.0412(11) -0.0018(9) 0.0131(9) 0.0016(9)
C20 0.0306(11) 0.0354(12) 0.0549(13) 0.0040(10) 0.0201(10) 0.0003(9)
C21 0.0329(11) 0.0391(13) 0.0505(12) 0.0102(10) 0.0220(10) 0.0074(9)
C22 0.0387(12) 0.0365(12) 0.0407(11) 0.0007(9) 0.0181(10) 0.0062(10)
C23 0.0258(10) 0.0337(11) 0.0381(10) 0.0013(8) 0.0112(9) 0.0012(8)
N24 0.0449(11) 0.0480(13) 0.0712(13) 0.0170(10) 0.0400(11) 0.0135(9)
C25 0.0379(12) 0.0383(13) 0.0423(11) 0.0034(9) 0.0199(10) 0.0027(10)
C26 0.0346(12) 0.0590(17) 0.0532(13) 0.0075(12) 0.0166(12) 0.0014(11)
C27 0.0456(14) 0.0604(18) 0.0499(13) 0.0144(12) 0.0144(12) 0.0138(12)
C28 0.0632(17) 0.0482(16) 0.0549(14) 0.0083(11) 0.0322(13) 0.0052(13)
C29 0.0491(14) 0.0511(16) 0.0656(15) 0.0015(12) 0.0311(13) -0.0022(12)
C30 0.0340(12) 0.0476(14) 0.0525(13) 0.0044(11) 0.0196(11) 0.0043(10)
C31 0.0298(11) 0.0380(13) 0.0506(12) 0.0036(10) 0.0212(10) 0.0012(9)
C32 0.0343(12) 0.0534(15) 0.0429(11) -0.0001(10) 0.0201(10) -0.0039(11)
C33 0.0314(12) 0.0567(16) 0.0503(13) 0.0148(11) 0.0141(11) 0.0030(11)
C34 0.0373(12) 0.0423(14) 0.0676(15) 0.0083(11) 0.0264(12) 0.0087(10)
C35 0.0518(15) 0.0455(14) 0.0532(13) -0.0043(11) 0.0286(12) 0.0033(12)
C36 0.0421(13) 0.0470(14) 0.0425(12) 0.0052(10) 0.0183(11) 0.0049(11)

loop_
_atom_type_symbol
_atom_type_description
_atom_type_scat_dispersion_real
_atom_type_scat_dispersion_imag
_atom_type_scat_source
C C 0.0181 0.0091 'International Tables Vol C Tables 4.2.6.8 and 6.1.1.4'
H H 0.0000 0.0000 'International Tables Vol C Tables 4.2.6.8 and 6.1.1.4'
B B 0.0090 0.0039 'International Tables Vol C Tables 4.2.6.8 and 6.1.1.4'
N N 0.0311 0.0180 'International Tables Vol C Tables 4.2.6.8 and 6.1.1.4'
F F 0.0727 0.0534 'International Tables Vol C Tables 4.2.6.8 and 6.1.1.4'
Cl Cl 0.3639 0.7018 'International Tables Vol C Tables 4.2.6.8 and 6.1.1.4'

loop_
_geom_angle_atom_site_label_1
_geom_angle_atom_site_label_2
_geom_angle_atom_site_label_3
_geom_angle
_geom_angle_site_symmetry_1
_geom_angle_site_symmetry_3
_geom_angle_publ_flag
F1 B1 F2 109.9(2) . . ?
F1 B1 N1 111.2(2) . . ?
F2 B1 N1 109.4(2) . . ?
F1 B1 N6 109.9(2) . . ?
F2 B1 N6 110.1(3) . . ?
N1 B1 N6 106.30(19) . . ?
C5 N1 C2 107.7(2) . . ?
C5 N1 B1 126.6(2) . . ?
C2 N1 B1 125.6(2) . . ?
N1 C2 C11 120.99(19) . . ?
N1 C2 C3 107.7(2) . . ?
C11 C2 C3 131.3(2) . . ?
C4 C3 C2 107.0(2) . . ?
C3 C4 C5 107.1(2) . . ?
N1 C5 C4 110.4(2) . . ?
C10 N6 C7 107.3(2) . . ?
C10 N6 B1 127.3(2) . . ?
C7 N6 B1 125.4(2) . . ?
N6 C7 C11 121.4(2) . . ?
N6 C7 C8 107.62(19) . . ?
C11 C7 C8 131.0(2) . . ?
C9 C8 C7 107.4(2) . . ?
C8 C9 C10 106.9(2) . . ?
N6 C10 C9 110.8(2) . . ?
C7 C11 C2 120.16(19) . . ?
C7 C11 C12 121.03(19) . . ?
C2 C11 C12 118.78(18) . . ?
C13 C12 C17 119.71(19) . . ?
C13 C12 C11 118.46(18) . . ?
C17 C12 C11 121.82(19) . . ?
C14 C13 C12 121.4(2) . . ?
C13 C14 C15 119.3(2) . . ?
C16 C15 C14 120.0(2) . . ?
C15 C16 C17 122.1(2) . . ?
C16 C17 C12 117.5(2) . . ?
C16 C17 C18 119.05(19) . . ?
C12 C17 C18 123.45(18) . . ?
C23 C18 C19 117.5(2) . . ?
C23 C18 C17 122.52(19) . . ?
C19 C18 C17 119.85(19) . . ?
C20 C19 C18 121.6(2) . . ?
C19 C20 C21 120.3(2) . . ?
C20 C21 C22 119.0(2) . . ?
C20 C21 N24 120.9(2) . . ?
C22 C21 N24 120.1(2) . . ?
C23 C22 C21 120.4(2) . . ?
C22 C23 C18 121.1(2) . . ?
C25 N24 C21 119.74(19) . . ?
C25 N24 C31 121.4(2) . . ?
C21 N24 C31 118.80(19) . . ?
C26 C25 C30 119.0(2) . . ?
C26 C25 N24 120.2(2) . . ?
C30 C25 N24 120.7(2) . . ?
C25 C26 C27 119.9(2) . . ?
C28 C27 C26 121.4(2) . . ?
C27 C28 C29 118.4(3) . . ?
C30 C29 C28 120.8(3) . . ?
C29 C30 C25 120.5(2) . . ?
C32 C31 C36 119.6(2) . . ?
C32 C31 N24 120.1(2) . . ?
C36 C31 N24 120.3(2) . . ?
C31 C32 C33 120.1(2) . . ?
C34 C33 C32 120.4(2) . . ?
C35 C34 C33 119.7(2) . . ?
C34 C35 C36 120.4(2) . . ?
C31 C36 C35 119.9(2) . . ?
Cl1A C1SA Cl2A 126.8(11) 2_655 2_655 ?
Cl2A C1SA Cl1A 118.6(11) . . ?
Cl1B C1SB C1SB 101.0(12) 2_655 2_655 ?
Cl1B C1SB Cl2C 151(3) 2_655 2_655 ?
C1SB C1SB Cl2C 85.3(18) 2_655 2_655 ?
Cl1B C1SB Cl2B 139.6(19) 2_655 2_655 ?
Cl2B C1SB Cl1B 110.9(11) . . ?
Cl2C C1SB Cl1B 82.6(12) . . ?

loop_
_geom_bond_atom_site_label_1
_geom_bond_atom_site_label_2
_geom_bond_distance
_geom_bond_site_symmetry_2
_geom_bond_publ_flag
F1 B1 1.371(4) . ?
F2 B1 1.388(4) . ?
B1 N1 1.551(3) . ?
B1 N6 1.557(4) . ?
N1 C5 1.334(3) . ?
N1 C2 1.387(3) . ?
C2 C11 1.408(3) . ?
C2 C3 1.411(3) . ?
C3 C4 1.374(3) . ?
C4 C5 1.388(4) . ?
N6 C10 1.340(3) . ?
N6 C7 1.389(3) . ?
C7 C11 1.390(3) . ?
C7 C8 1.407(3) . ?
C8 C9 1.375(3) . ?
C9 C10 1.380(4) . ?
C11 C12 1.490(3) . ?
C12 C13 1.398(3) . ?
C12 C17 1.409(3) . ?
C13 C14 1.379(3) . ?
C14 C15 1.386(3) . ?
C15 C16 1.377(3) . ?
C16 C17 1.403(3) . ?
C17 C18 1.482(3) . ?
C18 C23 1.394(3) . ?
C18 C19 1.400(3) . ?
C19 C20 1.376(3) . ?
C20 C21 1.382(3) . ?
C21 C22 1.398(3) . ?
C21 N24 1.421(3) . ?
C22 C23 1.380(3) . ?
N24 C25 1.419(3) . ?
N24 C31 1.424(3) . ?
C25 C26 1.380(3) . ?
C25 C30 1.391(3) . ?
C26 C27 1.385(3) . ?
C27 C28 1.378(4) . ?
C28 C29 1.385(4) . ?
C29 C30 1.376(3) . ?
C31 C32 1.384(3) . ?
C31 C36 1.387(3) . ?
C32 C33 1.385(4) . ?
C33 C34 1.383(4) . ?
C34 C35 1.377(3) . ?
C35 C36 1.391(3) . ?
C1SA Cl1A 1.527(15) 2_655 ?
C1SA Cl2A 1.606(17) . ?
C1SA Cl2A 1.739(18) 2_655 ?
C1SA Cl1A 1.789(15) . ?
Cl1A C1SA 1.527(15) 2_655 ?
Cl2A C1SA 1.739(18) 2_655 ?
C1SB Cl2B 1.61(2) . ?
C1SB Cl2C 1.71(2) . ?
C1SB Cl2B 1.87(2) 2_655 ?
C1SB Cl1B 1.893(19) . ?
Cl2B C1SB 1.87(2) 2_655 ?
